data_7051864
loop_
_publ_author_name
'Stasch, Andreas'
'Forsyth, Craig M.'
'Jones, Cameron'
'Junk, Peter C.'

_publ_section_title
;
 Thermally stable lead(ii) amidinates and guanidinates
;
_journal_issue 5
_journal_name_full 'New Journal of Chemistry'
_journal_page_first 829
_journal_paper_doi 10.1039/b718537e
_journal_volume 32
_journal_year 2008
_chemical_formula_moiety 'C74 H110 N6 O2 Pb2, 2(C7 H8), C7 H8'
_chemical_formula_sum 'C95 H134 N6 O2 Pb2'
_chemical_formula_weight 1806.46
_chemical_name_systematic
;
?
;
_space_group_IT_number 14
_symmetry_cell_setting monoclinic
_symmetry_space_group_name_Hall '-P 2ybc'
_symmetry_space_group_name_H-M 'P 1 21/c 1'
_atom_sites_solution_hydrogens geom
_atom_sites_solution_primary direct
_atom_sites_solution_secondary difmap
_audit_creation_method SHELXL-97
_cell_angle_alpha 90.00
_cell_angle_beta 97.058(1)
_cell_angle_gamma 90.00
_cell_formula_units_Z 2
_cell_length_a 10.0458(2)
_cell_length_b 24.5646(6)
_cell_length_c 17.3771(4)
_cell_measurement_temperature 123(2)
_cell_volume 4255.67(17)
_computing_cell_refinement 'Denzo SMN (Otwinoski and Minor, 1997)'
_computing_data_collection 'Collect (Nonius BV, 1997-2000)'
_computing_data_reduction 'Denzo SMN (Otwinoski and Minor, 1997)'
_computing_molecular_graphics 'X-Seed (Barbour, 2001)'
_computing_publication_material 'CIFTAB (Sheldrick, 1997)'
_computing_structure_refinement 'SHELXL-97 (Sheldrick, 1997)'
_computing_structure_solution 'SHELXS-97 (Sheldrick, 1990)'
_diffrn_ambient_temperature 123(2)
_diffrn_measured_fraction_theta_full 0.996
_diffrn_measured_fraction_theta_max 0.996
_diffrn_measurement_device_type 'Enraf Nonius KAPPA CCD'
_diffrn_measurement_method 'phi and omega scans'
_diffrn_radiation_monochromator graphite
_diffrn_radiation_source 'fine-focus sealed tube'
_diffrn_radiation_type MoK\a
_diffrn_radiation_wavelength 0.71073
_diffrn_reflns_av_R_equivalents 0.0864
_diffrn_reflns_av_sigmaI/netI 0.0906
_diffrn_reflns_limit_h_max 11
_diffrn_reflns_limit_h_min -12
_diffrn_reflns_limit_k_max 29
_diffrn_reflns_limit_k_min -30
_diffrn_reflns_limit_l_max 21
_diffrn_reflns_limit_l_min -20
_diffrn_reflns_number 35104
_diffrn_reflns_theta_full 26.00
_diffrn_reflns_theta_max 26.00
_diffrn_reflns_theta_min 3.34
_diffrn_standards_number 0
_exptl_absorpt_coefficient_mu 4.002
_exptl_absorpt_correction_T_max 0.72
_exptl_absorpt_correction_T_min 0.48
_exptl_absorpt_correction_type multi-scan
_exptl_absorpt_process_details 'SORATV (Blessing, 1997)'
_exptl_crystal_colour yellow
_exptl_crystal_density_diffrn 1.410
_exptl_crystal_density_method 'not measured'
_exptl_crystal_description prism
_exptl_crystal_F_000 1852
_exptl_crystal_size_max 0.20
_exptl_crystal_size_mid 0.15
_exptl_crystal_size_min 0.08
_refine_diff_density_max 2.196
_refine_diff_density_min -0.995
_refine_diff_density_rms 0.144
_refine_ls_extinction_method none
_refine_ls_goodness_of_fit_ref 1.047
_refine_ls_hydrogen_treatment constr
_refine_ls_matrix_type full
_refine_ls_number_parameters 572
_refine_ls_number_reflns 8328
_refine_ls_number_restraints 70
_refine_ls_restrained_S_all 1.044
_refine_ls_R_factor_all 0.0915
_refine_ls_R_factor_gt 0.0547
_refine_ls_shift/su_max 0.003
_refine_ls_shift/su_mean 0.000
_refine_ls_structure_factor_coef Fsqd
_refine_ls_weighting_details 'calc w=1/[\s^2^(Fo^2^)+(0.0172P)^2^+11.5693P] where P=(Fo^2^+2Fc^2^)/3'
_refine_ls_weighting_scheme calc
_refine_ls_wR_factor_gt 0.0723
_refine_ls_wR_factor_ref 0.0796
_reflns_number_gt 6160
_reflns_number_total 8328
_reflns_threshold_expression >2sigma(I)
_cod_data_source_file b718537e.txt
_cod_data_source_block pbcygoab
_cod_original_sg_symbol_H-M 'P 21/c'
_cod_database_code 7051864

loop_
_symmetry_equiv_pos_as_xyz
'x, y, z'
'-x, y+1/2, -z+1/2'
'-x, -y, -z'
'x, -y-1/2, z-1/2'

loop_
_atom_site_label
_atom_site_type_symbol
_atom_site_fract_x
_atom_site_fract_y
_atom_site_fract_z
_atom_site_U_iso_or_equiv
_atom_site_adp_type
_atom_site_occupancy
_atom_site_symmetry_multiplicity
_atom_site_calc_flag
_atom_site_refinement_flags
_atom_site_disorder_assembly
_atom_site_disorder_group
Pb1 Pb -0.00033(2) 0.569298(8) 0.533413(13) 0.01672(7) Uani 1 1 d . . .
O1 O -0.1453(3) 0.49941(14) 0.4839(2) 0.0187(9) Uani 1 1 d . . .
N1 N 0.0823(4) 0.65560(17) 0.4629(3) 0.0154(10) Uani 1 1 d . . .
N2 N -0.0287(4) 0.58570(16) 0.4031(3) 0.0143(10) Uani 1 1 d . . .
N3 N -0.0293(4) 0.66997(17) 0.3328(3) 0.0151(10) Uani 1 1 d . . .
C1 C 0.0114(5) 0.6389(2) 0.3987(3) 0.0132(12) Uani 1 1 d . . .
C2 C 0.1126(5) 0.7085(2) 0.4896(3) 0.0173(13) Uani 1 1 d . . .
C3 C 0.2516(5) 0.7209(2) 0.5085(3) 0.0191(13) Uani 1 1 d . . .
C4 C 0.2869(6) 0.7727(2) 0.5352(3) 0.0239(14) Uani 1 1 d . . .
H4 H 0.3792 0.7816 0.5467 0.029 Uiso 1 1 calc R . .
C5 C 0.1920(6) 0.8116(2) 0.5456(3) 0.0255(14) Uani 1 1 d . . .
H5 H 0.2187 0.8473 0.5617 0.031 Uiso 1 1 calc R . .
C6 C 0.0570(6) 0.7981(2) 0.5323(3) 0.0216(13) Uani 1 1 d . . .
H6 H -0.0081 0.8245 0.5418 0.026 Uiso 1 1 calc R . .
C7 C 0.0148(5) 0.7468(2) 0.5054(3) 0.0173(13) Uani 1 1 d . . .
C8 C 0.3570(5) 0.6780(2) 0.5002(3) 0.0236(14) Uani 1 1 d . . .
H8 H 0.3097 0.6421 0.4950 0.028 Uiso 1 1 calc R . .
C9 C 0.4243(6) 0.6859(3) 0.4271(4) 0.0346(17) Uani 1 1 d . . .
H9A H 0.4908 0.6570 0.4238 0.052 Uiso 1 1 calc R . .
H9B H 0.4689 0.7214 0.4290 0.052 Uiso 1 1 calc R . .
H9C H 0.3565 0.6842 0.3815 0.052 Uiso 1 1 calc R . .
C10 C 0.4590(5) 0.6749(3) 0.5729(4) 0.0328(16) Uani 1 1 d . . .
H10A H 0.5254 0.6466 0.5661 0.049 Uiso 1 1 calc R . .
H10B H 0.4127 0.6659 0.6178 0.049 Uiso 1 1 calc R . .
H10C H 0.5043 0.7101 0.5815 0.049 Uiso 1 1 calc R . .
C11 C -0.1319(5) 0.7304(2) 0.5000(3) 0.0235(14) Uani 1 1 d . . .
H11 H -0.1492 0.7033 0.4569 0.028 Uiso 1 1 calc R . .
C12 C -0.1593(6) 0.7022(2) 0.5743(4) 0.0306(16) Uani 1 1 d . . .
H12A H -0.2540 0.6916 0.5701 0.046 Uiso 1 1 calc R . .
H12B H -0.1389 0.7271 0.6181 0.046 Uiso 1 1 calc R . .
H12C H -0.1028 0.6697 0.5826 0.046 Uiso 1 1 calc R . .
C13 C -0.2303(5) 0.7773(3) 0.4821(4) 0.0325(16) Uani 1 1 d . . .
H13A H -0.2137 0.7948 0.4335 0.049 Uiso 1 1 calc R . .
H13B H -0.2180 0.8040 0.5243 0.049 Uiso 1 1 calc R . .
H13C H -0.3223 0.7633 0.4769 0.049 Uiso 1 1 calc R . .
C14 C -0.0549(5) 0.5468(2) 0.3434(3) 0.0168(13) Uani 1 1 d . . .
C15 C -0.1674(5) 0.5122(2) 0.3458(3) 0.0165(13) Uani 1 1 d . . .
C16 C -0.2014(6) 0.4762(2) 0.2842(4) 0.0248(15) Uani 1 1 d . . .
H16 H -0.2789 0.4540 0.2839 0.030 Uiso 1 1 calc R . .
C17 C -0.1242(6) 0.4722(2) 0.2238(4) 0.0303(15) Uani 1 1 d . . .
H17 H -0.1512 0.4492 0.1808 0.036 Uiso 1 1 calc R . .
C18 C -0.0072(6) 0.5024(2) 0.2269(3) 0.0256(14) Uani 1 1 d . . .
H18 H 0.0479 0.4980 0.1866 0.031 Uiso 1 1 calc R . .
C19 C 0.0328(5) 0.5384(2) 0.2862(3) 0.0178(13) Uani 1 1 d . . .
C20 C -0.2428(5) 0.5104(2) 0.4178(3) 0.0191(13) Uani 1 1 d . . .
C21 C -0.3460(5) 0.4643(2) 0.4143(4) 0.0295(15) Uani 1 1 d . . .
H21A H -0.3918 0.4653 0.4609 0.044 Uiso 1 1 calc R . .
H21B H -0.3003 0.4292 0.4114 0.044 Uiso 1 1 calc R . .
H21C H -0.4118 0.4689 0.3682 0.044 Uiso 1 1 calc R . .
C22 C -0.3177(5) 0.5633(2) 0.4312(3) 0.0241(13) Uani 1 1 d . . .
H22A H -0.2550 0.5940 0.4336 0.036 Uiso 1 1 calc R . .
H22B H -0.3565 0.5608 0.4801 0.036 Uiso 1 1 calc R . .
H22C H -0.3895 0.5689 0.3884 0.036 Uiso 1 1 calc R . .
C23 C 0.1702(5) 0.5649(2) 0.2930(3) 0.0228(13) Uani 1 1 d . . .
H23 H 0.1623 0.6020 0.3155 0.027 Uiso 1 1 calc R . .
C24 C 0.2251(6) 0.5713(3) 0.2147(3) 0.0311(14) Uani 1 1 d . . .
H24A H 0.3131 0.5890 0.2228 0.047 Uiso 1 1 calc R . .
H24B H 0.1631 0.5937 0.1799 0.047 Uiso 1 1 calc R . .
H24C H 0.2339 0.5354 0.1913 0.047 Uiso 1 1 calc R . .
C25 C 0.2676(6) 0.5322(3) 0.3492(4) 0.0342(16) Uani 1 1 d . . .
H25A H 0.3562 0.5495 0.3541 0.051 Uiso 1 1 calc R . .
H25B H 0.2741 0.4950 0.3297 0.051 Uiso 1 1 calc R . .
H25C H 0.2350 0.5312 0.4001 0.051 Uiso 1 1 calc R . .
C26 C 0.0524(5) 0.7186(2) 0.3161(3) 0.0194(13) Uani 1 1 d . . .
H26 H 0.1182 0.7236 0.3636 0.023 Uiso 1 1 calc R . .
C27 C -0.0246(6) 0.7717(2) 0.3064(4) 0.0239(14) Uani 1 1 d . . .
H27A H -0.0785 0.7763 0.3500 0.029 Uiso 1 1 calc R . .
H27B H -0.0869 0.7707 0.2576 0.029 Uiso 1 1 calc R . .
C28 C 0.0716(6) 0.8198(2) 0.3044(4) 0.0351(17) Uani 1 1 d . . .
H28A H 0.0190 0.8538 0.2956 0.042 Uiso 1 1 calc R . .
H28B H 0.1274 0.8228 0.3553 0.042 Uiso 1 1 calc R . .
C29 C 0.1620(6) 0.8135(2) 0.2413(4) 0.0338(16) Uani 1 1 d . . .
H29A H 0.2283 0.8435 0.2452 0.041 Uiso 1 1 calc R . .
H29B H 0.1076 0.8160 0.1899 0.041 Uiso 1 1 calc R . .
C30 C 0.2351(6) 0.7593(2) 0.2483(4) 0.0298(15) Uani 1 1 d . . .
H30A H 0.2989 0.7590 0.2965 0.036 Uiso 1 1 calc R . .
H30B H 0.2872 0.7549 0.2039 0.036 Uiso 1 1 calc R . .
C31 C 0.1377(6) 0.7116(2) 0.2497(4) 0.0293(15) Uani 1 1 d . . .
H31A H 0.1887 0.6771 0.2565 0.035 Uiso 1 1 calc R . .
H31B H 0.0787 0.7098 0.1998 0.035 Uiso 1 1 calc R . .
C32 C -0.1545(5) 0.6550(2) 0.2824(3) 0.0174(13) Uani 1 1 d . . .
H32 H -0.1787 0.6183 0.3012 0.021 Uiso 1 1 calc R . .
C33 C -0.2777(5) 0.6908(2) 0.2909(3) 0.0255(14) Uani 1 1 d . . .
H33A H -0.2877 0.6953 0.3465 0.031 Uiso 1 1 calc R . .
H33B H -0.2650 0.7273 0.2688 0.031 Uiso 1 1 calc R . .
C34 C -0.4037(6) 0.6647(2) 0.2490(3) 0.0291(15) Uani 1 1 d . . .
H34A H -0.4209 0.6298 0.2747 0.035 Uiso 1 1 calc R . .
H34B H -0.4813 0.6889 0.2527 0.035 Uiso 1 1 calc R . .
C35 C -0.3904(6) 0.6541(2) 0.1643(3) 0.0293(15) Uani 1 1 d . . .
H35A H -0.4711 0.6347 0.1400 0.035 Uiso 1 1 calc R . .
H35B H -0.3845 0.6893 0.1371 0.035 Uiso 1 1 calc R . .
C36 C -0.2671(6) 0.6204(2) 0.1558(3) 0.0273(15) Uani 1 1 d . . .
H36A H -0.2575 0.6163 0.1001 0.033 Uiso 1 1 calc R . .
H36B H -0.2780 0.5837 0.1776 0.033 Uiso 1 1 calc R . .
C37 C -0.1405(5) 0.6469(2) 0.1974(3) 0.0210(13) Uani 1 1 d . . .
H37A H -0.0620 0.6234 0.1923 0.025 Uiso 1 1 calc R . .
H37B H -0.1255 0.6824 0.1732 0.025 Uiso 1 1 calc R . .
C38 C -0.5901(19) 0.3868(7) 0.2048(12) 0.048(6) Uani 0.488(16) 1 d PD A 1
C38' C -0.539(2) 0.3830(9) 0.1682(13) 0.073(9) Uani 0.512(16) 1 d PD A 2
C39 C -0.556(4) 0.4386(8) 0.184(2) 0.063(11) Uani 0.488(16) 1 d PDU A 1
H39 H -0.5925 0.4689 0.2078 0.075 Uiso 0.488(16) 1 calc PR A 1
C39' C -0.543(3) 0.4360(9) 0.1942(17) 0.058(9) Uani 0.512(16) 1 d PDU A 2
H39' H -0.5759 0.4429 0.2423 0.069 Uiso 0.512(16) 1 calc PR A 2
C40 C -0.4701(17) 0.4482(7) 0.1285(11) 0.050(6) Uani 0.488(16) 1 d PD A 1
H40 H -0.4475 0.4843 0.1156 0.061 Uiso 0.488(16) 1 calc PR A 1
C40' C -0.5015(19) 0.4796(9) 0.1516(12) 0.083(8) Uani 0.512(16) 1 d PD A 2
H40' H -0.5132 0.5160 0.1680 0.100 Uiso 0.512(16) 1 calc PR A 2
C41 C -0.418(2) 0.4041(9) 0.0923(13) 0.052(7) Uani 0.488(16) 1 d PD A 1
H41 H -0.3564 0.4095 0.0556 0.063 Uiso 0.488(16) 1 calc PR A 1
C41' C -0.443(2) 0.4693(10) 0.0857(14) 0.110(10) Uani 0.512(16) 1 d PD A 2
H41' H -0.4037 0.4979 0.0595 0.132 Uiso 0.512(16) 1 calc PR A 2
C42 C -0.456(4) 0.3522(9) 0.110(2) 0.065(10) Uani 0.488(16) 1 d PD A 1
H42 H -0.4241 0.3221 0.0840 0.078 Uiso 0.488(16) 1 calc PR A 1
C42' C -0.443(3) 0.4157(10) 0.0579(15) 0.094(11) Uani 0.512(16) 1 d PD A 2
H42' H -0.4151 0.4088 0.0086 0.113 Uiso 0.512(16) 1 calc PR A 2
C43 C -0.540(2) 0.3433(8) 0.1658(12) 0.052(6) Uani 0.488(16) 1 d PD A 1
H43 H -0.5633 0.3071 0.1776 0.062 Uiso 0.488(16) 1 calc PR A 1
C43' C -0.483(3) 0.3730(11) 0.1010(19) 0.073(11) Uani 0.512(16) 1 d PD A 2
H43' H -0.4718 0.3366 0.0844 0.087 Uiso 0.512(16) 1 calc PR A 2
C44 C -0.6860(18) 0.3776(9) 0.2590(11) 0.079(7) Uani 0.488(16) 1 d P A 1
H44A H -0.6799 0.3398 0.2769 0.118 Uiso 0.488(16) 1 calc PR A 1
H44B H -0.7767 0.3849 0.2334 0.118 Uiso 0.488(16) 1 calc PR A 1
H44C H -0.6663 0.4021 0.3035 0.118 Uiso 0.488(16) 1 calc PR A 1
C44' C -0.585(3) 0.3391(11) 0.2117(15) 0.104(10) Uani 0.512(16) 1 d P A 2
H44D H -0.6707 0.3256 0.1853 0.156 Uiso 0.512(16) 1 calc PR A 2
H44E H -0.5983 0.3520 0.2636 0.156 Uiso 0.512(16) 1 calc PR A 2
H44F H -0.5190 0.3097 0.2161 0.156 Uiso 0.512(16) 1 calc PR A 2
C45 C -0.0490(16) 0.5279(6) -0.0212(9) 0.047(4) Uani 0.50 1 d PDU B -1
C46 C -0.101(3) 0.4786(10) -0.001(2) 0.051(6) Uani 0.50 1 d PDU B -1
H46 H -0.1947 0.4722 -0.0097 0.061 Uiso 0.50 1 calc PR B -1
C47 C -0.015(3) 0.4389(7) 0.0313(12) 0.086(9) Uani 0.50 1 d PD B -1
H47 H -0.0511 0.4066 0.0507 0.103 Uiso 0.50 1 calc PR B -1
C48 C 0.122(3) 0.4453(11) 0.036(2) 0.092(10) Uani 0.50 1 d PDU B -1
H48 H 0.1810 0.4158 0.0515 0.111 Uiso 0.50 1 calc PR B -1
C49 C 0.1737(19) 0.4956(9) 0.0181(11) 0.072(5) Uani 0.50 1 d PDU B -1
H49 H 0.2674 0.5023 0.0265 0.087 Uiso 0.50 1 calc PR B -1
C50 C 0.086(2) 0.5356(11) -0.012(2) 0.054(6) Uani 0.50 1 d PDU B -1
H50 H 0.1207 0.5694 -0.0270 0.065 Uiso 0.50 1 calc PR B -1
C51 C -0.134(3) 0.5687(13) -0.0596(19) 0.085(9) Uani 0.50 1 d P B -1
H51A H -0.0984 0.6048 -0.0442 0.128 Uiso 0.50 1 calc PR B -1
H51B H -0.2245 0.5649 -0.0451 0.128 Uiso 0.50 1 calc PR B -1
H51C H -0.1364 0.5645 -0.1158 0.128 Uiso 0.50 1 calc PR B -1

loop_
_atom_site_aniso_label
_atom_site_aniso_U_11
_atom_site_aniso_U_22
_atom_site_aniso_U_33
_atom_site_aniso_U_23
_atom_site_aniso_U_13
_atom_site_aniso_U_12
Pb1 0.02007(12) 0.01503(10) 0.01514(11) 0.00213(12) 0.00252(8) 0.00106(12)
O1 0.018(2) 0.019(2) 0.018(2) 0.0062(17) -0.0002(17) 0.0012(16)
N1 0.013(2) 0.018(2) 0.016(3) 0.004(2) 0.001(2) 0.002(2)
N2 0.017(2) 0.014(2) 0.013(3) 0.005(2) 0.004(2) 0.0028(19)
N3 0.018(2) 0.013(2) 0.015(3) 0.002(2) 0.002(2) -0.0016(19)
C1 0.007(3) 0.013(3) 0.021(3) 0.000(3) 0.009(2) 0.000(2)
C2 0.021(3) 0.018(3) 0.014(3) -0.001(3) 0.004(2) -0.003(3)
C3 0.021(3) 0.020(3) 0.017(3) 0.002(3) 0.003(3) -0.001(3)
C4 0.024(3) 0.027(3) 0.023(4) -0.003(3) 0.007(3) -0.006(3)
C5 0.033(4) 0.026(3) 0.018(3) -0.008(3) 0.003(3) -0.011(3)
C6 0.028(3) 0.023(3) 0.015(3) -0.003(3) 0.006(3) 0.001(3)
C7 0.018(3) 0.026(3) 0.007(3) -0.002(3) 0.002(2) -0.001(3)
C8 0.017(3) 0.023(3) 0.030(4) 0.002(3) 0.002(3) -0.003(3)
C9 0.034(4) 0.039(4) 0.034(4) 0.006(3) 0.017(3) 0.013(3)
C10 0.017(3) 0.041(4) 0.040(4) 0.002(3) -0.002(3) -0.002(3)
C11 0.021(3) 0.029(3) 0.019(3) -0.013(3) 0.000(3) -0.001(3)
C12 0.024(3) 0.026(3) 0.044(4) -0.007(3) 0.013(3) -0.002(3)
C13 0.019(3) 0.052(4) 0.026(4) -0.004(3) 0.001(3) 0.008(3)
C14 0.024(3) 0.010(3) 0.016(3) 0.007(2) -0.003(3) 0.004(2)
C15 0.016(3) 0.012(3) 0.021(3) 0.006(3) -0.003(2) 0.002(2)
C16 0.022(3) 0.017(3) 0.033(4) 0.007(3) -0.009(3) -0.003(3)
C17 0.047(4) 0.018(3) 0.023(4) -0.006(3) -0.008(3) 0.003(3)
C18 0.031(4) 0.016(3) 0.029(4) -0.002(3) 0.002(3) 0.007(3)
C19 0.024(3) 0.009(3) 0.020(3) 0.001(3) 0.002(3) 0.005(2)
C20 0.017(3) 0.018(3) 0.021(3) 0.006(3) 0.000(3) 0.001(2)
C21 0.019(3) 0.031(3) 0.036(4) 0.012(3) -0.004(3) -0.007(3)
C22 0.016(3) 0.027(3) 0.029(3) 0.010(3) 0.003(3) -0.002(3)
C23 0.023(3) 0.021(3) 0.026(3) -0.002(3) 0.011(3) 0.007(3)
C24 0.033(3) 0.034(3) 0.030(4) 0.006(3) 0.017(3) 0.004(3)
C25 0.023(3) 0.048(4) 0.033(4) 0.002(3) 0.007(3) 0.000(3)
C26 0.024(3) 0.016(3) 0.018(3) 0.002(3) 0.003(3) -0.007(3)
C27 0.029(3) 0.017(3) 0.028(4) 0.001(3) 0.011(3) 0.002(3)
C28 0.042(4) 0.013(3) 0.051(5) 0.004(3) 0.009(4) -0.001(3)
C29 0.032(4) 0.028(4) 0.042(4) 0.014(3) 0.007(3) -0.014(3)
C30 0.034(4) 0.030(3) 0.027(4) 0.004(3) 0.013(3) -0.007(3)
C31 0.037(4) 0.026(3) 0.027(4) -0.002(3) 0.014(3) -0.005(3)
C32 0.019(3) 0.012(3) 0.020(3) 0.000(3) -0.001(3) 0.000(2)
C33 0.024(3) 0.029(3) 0.024(4) -0.001(3) 0.003(3) 0.004(3)
C34 0.022(3) 0.036(4) 0.030(4) 0.003(3) 0.004(3) 0.004(3)
C35 0.026(3) 0.034(4) 0.026(4) 0.005(3) -0.006(3) -0.004(3)
C36 0.036(4) 0.029(3) 0.016(3) 0.002(3) 0.001(3) 0.001(3)
C37 0.021(3) 0.025(3) 0.017(3) 0.001(3) 0.000(3) 0.000(3)
C38 0.029(13) 0.068(15) 0.046(15) -0.003(12) -0.008(9) 0.005(11)
C38' 0.041(16) 0.077(18) 0.09(2) -0.004(17) -0.036(14) -0.010(14)
C39 0.062(19) 0.033(14) 0.09(2) -0.001(14) -0.003(17) 0.037(14)
C39' 0.023(11) 0.09(2) 0.055(14) -0.033(16) -0.011(10) -0.018(14)
C40 0.030(12) 0.053(12) 0.066(15) 0.006(11) -0.004(10) -0.009(10)
C40' 0.040(12) 0.099(19) 0.11(2) -0.031(17) 0.010(12) 0.023(13)
C41 0.041(13) 0.077(17) 0.037(13) -0.010(13) 0.000(11) 0.013(12)
C41' 0.058(14) 0.13(2) 0.15(3) 0.02(2) 0.045(15) -0.037(15)
C42 0.06(2) 0.041(13) 0.09(2) -0.021(13) 0.011(14) 0.018(12)
C42' 0.09(2) 0.09(2) 0.10(3) -0.035(19) 0.007(19) -0.005(16)
C43 0.045(12) 0.055(14) 0.056(16) -0.021(13) 0.004(11) 0.007(11)
C43' 0.044(17) 0.09(2) 0.10(3) -0.05(2) 0.031(17) -0.01(2)
C44 0.065(13) 0.104(17) 0.067(14) 0.027(12) 0.010(11) -0.003(12)
C44' 0.11(2) 0.10(2) 0.09(2) 0.033(18) -0.039(18) 0.010(18)
C45 0.049(9) 0.061(10) 0.034(9) -0.019(8) 0.016(8) 0.005(8)
C46 0.054(12) 0.056(13) 0.044(14) 0.000(12) 0.013(11) -0.015(11)
C47 0.18(3) 0.039(11) 0.049(14) -0.017(12) 0.048(17) -0.031(16)
C48 0.119(19) 0.112(19) 0.046(18) -0.025(15) 0.010(15) 0.030(18)
C49 0.087(12) 0.081(13) 0.050(11) -0.021(11) 0.014(10) 0.004(11)
C50 0.064(12) 0.060(13) 0.038(13) -0.018(11) 0.009(10) -0.006(11)
C51 0.091(17) 0.12(2) 0.037(19) -0.057(17) -0.009(11) 0.020(16)

loop_
_atom_type_symbol
_atom_type_description
_atom_type_scat_dispersion_real
_atom_type_scat_dispersion_imag
_atom_type_scat_source
C C 0.0033 0.0016 'International Tables Vol C Tables 4.2.6.8 and 6.1.1.4'
H H 0.0000 0.0000 'International Tables Vol C Tables 4.2.6.8 and 6.1.1.4'
N N 0.0061 0.0033 'International Tables Vol C Tables 4.2.6.8 and 6.1.1.4'
O O 0.0106 0.0060 'International Tables Vol C Tables 4.2.6.8 and 6.1.1.4'
Pb Pb -3.3944 10.1111 'International Tables Vol C Tables 4.2.6.8 and 6.1.1.4'

loop_
_geom_angle_atom_site_label_1
_geom_angle_atom_site_label_2
_geom_angle_atom_site_label_3
_geom_angle
_geom_angle_site_symmetry_1
_geom_angle_site_symmetry_3
_geom_angle_publ_flag
O1 Pb1 N2 90.20(13) 3_566 . ?
O1 Pb1 O1 77.82(13) 3_566 . ?
N2 Pb1 O1 76.67(13) . . ?
O1 Pb1 N1 106.90(12) 3_566 . ?
N2 Pb1 N1 53.45(14) . . ?
O1 Pb1 N1 129.48(13) . . ?
O1 Pb1 Pb1 39.58(9) 3_566 3_566 ?
N2 Pb1 Pb1 81.48(10) . 3_566 ?
O1 Pb1 Pb1 38.24(8) . 3_566 ?
N1 Pb1 Pb1 126.77(9) . 3_566 ?
C20 O1 Pb1 114.7(3) . 3_566 ?
C20 O1 Pb1 119.1(3) . . ?
Pb1 O1 Pb1 102.18(13) 3_566 . ?
C1 N1 C2 130.1(5) . . ?
C1 N1 Pb1 88.5(3) . . ?
C2 N1 Pb1 131.4(3) . . ?
C1 N2 C14 129.3(4) . . ?
C1 N2 Pb1 102.8(3) . . ?
C14 N2 Pb1 126.8(3) . . ?
C1 N3 C32 119.3(4) . . ?
C1 N3 C26 118.9(4) . . ?
C32 N3 C26 121.8(4) . . ?
N1 C1 N2 112.5(5) . . ?
N1 C1 N3 126.9(4) . . ?
N2 C1 N3 120.5(5) . . ?
N1 C2 C7 123.7(5) . . ?
N1 C2 C3 116.1(5) . . ?
C7 C2 C3 119.9(5) . . ?
C4 C3 C2 118.4(5) . . ?
C4 C3 C8 121.2(5) . . ?
C2 C3 C8 120.4(5) . . ?
C5 C4 C3 121.9(5) . . ?
C4 C5 C6 119.4(5) . . ?
C5 C6 C7 121.6(5) . . ?
C6 C7 C2 118.5(5) . . ?
C6 C7 C11 121.0(5) . . ?
C2 C7 C11 120.2(5) . . ?
C3 C8 C9 112.3(5) . . ?
C3 C8 C10 111.2(5) . . ?
C9 C8 C10 112.0(5) . . ?
C12 C11 C7 110.1(5) . . ?
C12 C11 C13 109.7(5) . . ?
C7 C11 C13 114.2(5) . . ?
N2 C14 C15 117.5(5) . . ?
N2 C14 C19 122.4(5) . . ?
C15 C14 C19 119.9(5) . . ?
C16 C15 C14 118.5(5) . . ?
C16 C15 C20 120.3(5) . . ?
C14 C15 C20 120.9(5) . . ?
C17 C16 C15 121.2(5) . . ?
C16 C17 C18 119.0(6) . . ?
C19 C18 C17 122.6(5) . . ?
C18 C19 C14 117.8(5) . . ?
C18 C19 C23 120.7(5) . . ?
C14 C19 C23 121.3(5) . . ?
O1 C20 C21 106.5(4) . . ?
O1 C20 C22 109.6(4) . . ?
C21 C20 C22 106.9(4) . . ?
O1 C20 C15 107.4(4) . . ?
C21 C20 C15 112.7(5) . . ?
C22 C20 C15 113.4(4) . . ?
C19 C23 C25 109.3(5) . . ?
C19 C23 C24 113.4(5) . . ?
C25 C23 C24 110.5(4) . . ?
N3 C26 C27 115.0(4) . . ?
N3 C26 C31 115.4(4) . . ?
C27 C26 C31 109.8(5) . . ?
C26 C27 C28 110.6(5) . . ?
C29 C28 C27 112.0(5) . . ?
C28 C29 C30 110.9(5) . . ?
C29 C30 C31 111.7(5) . . ?
C30 C31 C26 110.2(5) . . ?
N3 C32 C37 115.7(4) . . ?
N3 C32 C33 115.7(4) . . ?
C37 C32 C33 109.9(5) . . ?
C34 C33 C32 110.1(5) . . ?
C35 C34 C33 111.7(5) . . ?
C36 C35 C34 111.1(5) . . ?
C35 C36 C37 111.4(5) . . ?
C32 C37 C36 110.3(4) . . ?
C39 C38 C43 117.3(18) . . ?
C39 C38 C44 121.6(17) . . ?
C43 C38 C44 120.7(18) . . ?
C43' C38' C39' 118.7(18) . . ?
C43' C38' C44' 121(2) . . ?
C39' C38' C44' 121(2) . . ?
C38 C39 C40 122.5(16) . . ?
C38' C39' C40' 121.6(18) . . ?
C39 C40 C41 118.9(16) . . ?
C41' C40' C39' 119.2(18) . . ?
C42 C41 C40 119.0(18) . . ?
C40' C41' C42' 118.6(18) . . ?
C43 C42 C41 121.5(19) . . ?
C43' C42' C41' 121(2) . . ?
C42 C43 C38 120.6(19) . . ?
C42' C43' C38' 120(2) . . ?
C50 C45 C46 119.6(14) . . ?
C50 C45 C51 119(2) . . ?
C46 C45 C51 121(2) . . ?
C47 C46 C45 119.4(16) . . ?
C46 C47 C48 120.8(18) . . ?
C47 C48 C49 118.9(19) . . ?
C50 C49 C48 118.8(19) . . ?
C45 C50 C49 121.8(18) . . ?

loop_
_geom_bond_atom_site_label_1
_geom_bond_atom_site_label_2
_geom_bond_distance
_geom_bond_site_symmetry_2
_geom_bond_publ_flag
Pb1 O1 2.278(3) 3_566 ?
Pb1 N2 2.282(4) . ?
Pb1 O1 2.345(4) . ?
Pb1 N1 2.633(4) . ?
Pb1 Pb1 3.5974(4) 3_566 ?
O1 C20 1.441(6) . ?
O1 Pb1 2.278(3) 3_566 ?
N1 C1 1.313(6) . ?
N1 C2 1.401(7) . ?
N2 C1 1.372(6) . ?
N2 C14 1.412(6) . ?
N3 C1 1.396(6) . ?
N3 C32 1.487(6) . ?
N3 C26 1.497(6) . ?
C2 C7 1.412(7) . ?
C2 C3 1.428(7) . ?
C3 C4 1.384(7) . ?
C3 C8 1.513(7) . ?
C4 C5 1.378(8) . ?
C5 C6 1.387(7) . ?
C6 C7 1.391(7) . ?
C7 C11 1.520(7) . ?
C8 C9 1.522(8) . ?
C8 C10 1.528(8) . ?
C11 C12 1.519(8) . ?
C11 C13 1.526(8) . ?
C14 C15 1.419(7) . ?
C14 C19 1.422(7) . ?
C15 C16 1.398(8) . ?
C15 C20 1.540(7) . ?
C16 C17 1.383(8) . ?
C17 C18 1.385(8) . ?
C18 C19 1.381(7) . ?
C19 C23 1.517(7) . ?
C20 C21 1.532(7) . ?
C20 C22 1.534(7) . ?
C23 C25 1.523(8) . ?
C23 C24 1.538(7) . ?
C26 C27 1.516(7) . ?
C26 C31 1.529(7) . ?
C27 C28 1.529(7) . ?
C28 C29 1.515(8) . ?
C29 C30 1.519(8) . ?
C30 C31 1.529(8) . ?
C32 C37 1.515(7) . ?
C32 C33 1.541(7) . ?
C33 C34 1.523(8) . ?
C34 C35 1.515(8) . ?
C35 C36 1.512(8) . ?
C36 C37 1.528(7) . ?
C38 C39 1.382(16) . ?
C38 C43 1.394(17) . ?
C38 C44 1.44(2) . ?
C38' C43' 1.377(17) . ?
C38' C39' 1.381(17) . ?
C38' C44' 1.43(3) . ?
C39 C40 1.385(17) . ?
C39' C40' 1.396(17) . ?
C40 C41 1.388(17) . ?
C40' C41' 1.372(16) . ?
C41 C42 1.378(18) . ?
C41' C42' 1.402(17) . ?
C42 C43 1.367(17) . ?
C42' C43' 1.377(17) . ?
C45 C50 1.357(17) . ?
C45 C46 1.379(13) . ?
C45 C51 1.43(3) . ?
C46 C47 1.375(13) . ?
C47 C48 1.385(14) . ?
C48 C49 1.388(14) . ?
C49 C50 1.381(16) . ?
